data_7208515
loop_
_publ_author_name
'Aaker\"oy, Christer B.'
'Chopade, Prashant D.'
'Ganser, Claudia'
'Rajbanshi, Arbin'
'Desper, John'

_publ_section_title
;
 Exploring the structural landscape of 2-aminopyrazines via
 co-crystallizations
;
_journal_issue 18
_journal_name_full CrystEngComm
_journal_page_first 5845
_journal_paper_doi 10.1039/c2ce25516b
_journal_volume 14
_journal_year 2012
_chemical_formula_moiety
;
(C4 H5 N3) (C7 H5 N O4)2
;
_chemical_formula_sum 'C18 H15 N5 O8'
_chemical_formula_weight 429.35
_chemical_name_systematic
;
P55 2-aminopyrazine, 3-NO2-PhCOOH
;
_space_group_IT_number 14
_symmetry_cell_setting monoclinic
_symmetry_space_group_name_Hall '-P 2ybc'
_symmetry_space_group_name_H-M 'P 1 21/c 1'
_atom_sites_solution_hydrogens geom
_atom_sites_solution_primary direct
_atom_sites_solution_secondary difmap
_audit_creation_method SHELXL-97
_cell_angle_alpha 90.00
_cell_angle_beta 98.803(8)
_cell_angle_gamma 90.00
_cell_formula_units_Z 2
_cell_length_a 5.9930(10)
_cell_length_b 12.1894(18)
_cell_length_c 12.995(2)
_cell_measurement_reflns_used 3048
_cell_measurement_temperature 120(2)
_cell_measurement_theta_max 31.42
_cell_measurement_theta_min 3.17
_cell_volume 938.1(3)
_computing_cell_refinement 'Bruker SAINT'
_computing_data_collection 'Bruker APEX2'
_computing_data_reduction 'Bruker SAINT'
_computing_molecular_graphics 'Bruker SHELXTL'
_computing_publication_material 'Bruker SHELXTL'
_computing_structure_refinement 'SHELXL-97 (Sheldrick, 1997)'
_computing_structure_solution 'SHELXS-97 (Sheldrick, 1990)'
_diffrn_ambient_temperature 120(2)
_diffrn_measured_fraction_theta_full 0.984
_diffrn_measured_fraction_theta_max 0.984
_diffrn_measurement_device_type 'Bruker APEX-II CCD'
_diffrn_measurement_method '\f and \w scans'
_diffrn_radiation_monochromator graphite
_diffrn_radiation_source 'fine-focus sealed tube'
_diffrn_radiation_type MoK\a
_diffrn_radiation_wavelength 0.71073
_diffrn_reflns_av_R_equivalents 0.0278
_diffrn_reflns_av_sigmaI/netI 0.0310
_diffrn_reflns_limit_h_max 6
_diffrn_reflns_limit_h_min -8
_diffrn_reflns_limit_k_max 17
_diffrn_reflns_limit_k_min -17
_diffrn_reflns_limit_l_max 19
_diffrn_reflns_limit_l_min -17
_diffrn_reflns_number 8709
_diffrn_reflns_theta_full 31.56
_diffrn_reflns_theta_max 31.56
_diffrn_reflns_theta_min 3.17
_diffrn_standards_number 0
_exptl_absorpt_coefficient_mu 0.122
_exptl_absorpt_correction_T_max 0.9855
_exptl_absorpt_correction_T_min 0.9572
_exptl_absorpt_correction_type multi-scan
_exptl_absorpt_process_details SADABS
_exptl_crystal_colour colourless
_exptl_crystal_density_diffrn 1.520
_exptl_crystal_density_method 'not measured'
_exptl_crystal_description plate
_exptl_crystal_F_000 444
_exptl_crystal_size_max 0.36
_exptl_crystal_size_mid 0.20
_exptl_crystal_size_min 0.12
_refine_diff_density_max 0.401
_refine_diff_density_min -0.277
_refine_diff_density_rms 0.052
_refine_ls_extinction_method none
_refine_ls_goodness_of_fit_ref 1.106
_refine_ls_hydrogen_treatment mixed
_refine_ls_matrix_type full
_refine_ls_number_parameters 154
_refine_ls_number_reflns 3078
_refine_ls_number_restraints 0
_refine_ls_restrained_S_all 1.106
_refine_ls_R_factor_all 0.0683
_refine_ls_R_factor_gt 0.0494
_refine_ls_shift/su_max 0.000
_refine_ls_shift/su_mean 0.000
_refine_ls_structure_factor_coef Fsqd
_refine_ls_weighting_details 'calc w=1/[\s^2^(Fo^2^)+(0.0850P)^2^+0.0050P] where P=(Fo^2^+2Fc^2^)/3'
_refine_ls_weighting_scheme calc
_refine_ls_wR_factor_gt 0.1387
_refine_ls_wR_factor_ref 0.1511
_reflns_number_gt 2239
_reflns_number_total 3078
_reflns_threshold_expression >2sigma(I)
_cod_data_source_file c2ce25516b.txt
_cod_data_source_block B1.A16
_cod_depositor_comments
;
The following automatic conversions were performed:

'_symmetry_cell_setting' value 'Monoclinic' changed to 'monoclinic'
according to /home/saulius/struct/CIF-dictionaries/cif_core.dic
dictionary named 'cif_core.dic' version 2.4.1 from 2010-06-29.

Automatic conversion script
Id: cif_fix_values 1891 2012-01-12 08:04:46Z andrius 
;
_cod_original_sg_symbol_H-M P2(1)/c
_cod_database_code 7208515

loop_
_symmetry_equiv_pos_as_xyz
'x, y, z'
'-x, y+1/2, -z+1/2'
'-x, -y, -z'
'x, -y-1/2, z-1/2'

loop_
_atom_site_label
_atom_site_type_symbol
_atom_site_fract_x
_atom_site_fract_y
_atom_site_fract_z
_atom_site_U_iso_or_equiv
_atom_site_adp_type
_atom_site_occupancy
_atom_site_symmetry_multiplicity
_atom_site_calc_flag
_atom_site_refinement_flags
_atom_site_disorder_assembly
_atom_site_disorder_group
C11 C 1.17490(18) 0.37229(9) 0.64923(8) 0.0292(2) Uani 1 1 d . . .
C17 C 1.06082(18) 0.26467(9) 0.62613(8) 0.0308(2) Uani 1 1 d . . .
O11 O 0.85528(14) 0.27284(8) 0.57531(7) 0.0363(2) Uani 1 1 d . . .
H11 H 0.788(2) 0.2012(14) 0.5632(11) 0.044 Uiso 1 1 d . . .
O12 O 1.15209(14) 0.17780(7) 0.65255(7) 0.0395(2) Uani 1 1 d . . .
C12 C 1.05749(18) 0.47026(9) 0.63017(8) 0.0279(2) Uani 1 1 d . . .
H12 H 0.9026 0.4707 0.6002 0.033 Uiso 1 1 calc R . .
C13 C 1.17230(18) 0.56722(9) 0.65606(8) 0.0292(2) Uani 1 1 d . . .
N13 N 1.04633(17) 0.67040(8) 0.63882(8) 0.0325(2) Uani 1 1 d . . .
O13 O 0.84882(14) 0.66582(7) 0.59867(7) 0.0398(2) Uani 1 1 d . . .
O14 O 1.14467(15) 0.75633(7) 0.66543(7) 0.0441(3) Uani 1 1 d . . .
C14 C 1.39721(19) 0.57086(10) 0.69814(10) 0.0354(3) Uani 1 1 d . . .
H14 H 1.4717 0.6388 0.7146 0.042 Uiso 1 1 calc R . .
C15 C 1.51144(19) 0.47244(10) 0.71571(11) 0.0390(3) Uani 1 1 d . . .
H15 H 1.6668 0.4725 0.7448 0.047 Uiso 1 1 calc R . .
C16 C 1.40210(19) 0.37418(11) 0.69142(10) 0.0355(3) Uani 1 1 d . . .
H16 H 1.4829 0.3072 0.7037 0.043 Uiso 1 1 calc R . .
N21 N 0.64062(17) 0.08826(8) 0.52820(8) 0.0348(2) Uani 1 1 d . . .
C22A C 0.7091(2) -0.01505(10) 0.55270(10) 0.0346(3) Uani 0.50 1 d P A 1
N22 N 0.9039(3) -0.03054(18) 0.60095(17) 0.0336(4) Uani 0.50 1 d P A 1
H22A H 0.991(5) 0.024(3) 0.622(2) 0.040 Uiso 0.50 1 d P B 1
H22B H 0.939(5) -0.098(3) 0.609(2) 0.040 Uiso 0.50 1 d P C 1
C22B C 0.7091(2) -0.01505(10) 0.55270(10) 0.0346(3) Uani 0.50 1 d P A 2
H22 H 0.8558 -0.0281 0.5900 0.042 Uiso 0.50 1 calc PR A 2
C23 C 0.5652(2) -0.10221(10) 0.52349(10) 0.0366(3) Uani 1 1 d . . .
H23 H 0.6161 -0.1746 0.5412 0.044 Uiso 1 1 calc R A 1

loop_
_atom_site_aniso_label
_atom_site_aniso_U_11
_atom_site_aniso_U_22
_atom_site_aniso_U_33
_atom_site_aniso_U_23
_atom_site_aniso_U_13
_atom_site_aniso_U_12
C11 0.0306(5) 0.0291(6) 0.0277(5) 0.0010(4) 0.0044(4) 0.0011(4)
C17 0.0331(5) 0.0308(6) 0.0288(5) 0.0011(4) 0.0054(4) 0.0024(4)
O11 0.0327(4) 0.0297(4) 0.0440(5) 0.0018(4) -0.0019(3) -0.0012(3)
O12 0.0397(5) 0.0286(4) 0.0484(5) 0.0019(4) 0.0014(4) 0.0053(3)
C12 0.0267(5) 0.0302(6) 0.0256(5) 0.0014(4) 0.0006(4) 0.0001(4)
C13 0.0329(5) 0.0281(5) 0.0264(5) 0.0007(4) 0.0037(4) 0.0006(4)
N13 0.0380(5) 0.0283(5) 0.0307(5) 0.0013(4) 0.0033(4) -0.0001(4)
O13 0.0365(5) 0.0358(5) 0.0451(5) 0.0036(4) 0.0001(4) 0.0050(3)
O14 0.0539(6) 0.0280(5) 0.0484(5) -0.0027(4) 0.0011(4) -0.0049(4)
C14 0.0330(6) 0.0346(6) 0.0379(6) -0.0015(5) 0.0032(4) -0.0050(4)
C15 0.0245(5) 0.0448(7) 0.0460(7) 0.0009(5) 0.0000(5) -0.0005(4)
C16 0.0308(6) 0.0357(6) 0.0395(6) 0.0040(5) 0.0037(4) 0.0056(4)
N21 0.0384(5) 0.0286(5) 0.0383(5) -0.0006(4) 0.0093(4) -0.0012(4)
C22A 0.0359(6) 0.0320(6) 0.0366(6) 0.0005(5) 0.0078(5) 0.0010(4)
N22 0.0273(9) 0.0283(10) 0.0423(11) 0.0025(8) -0.0038(8) 0.0009(7)
C22B 0.0359(6) 0.0320(6) 0.0366(6) 0.0005(5) 0.0078(5) 0.0010(4)
C23 0.0423(6) 0.0280(6) 0.0406(6) 0.0019(5) 0.0102(5) 0.0026(4)

loop_
_atom_type_symbol
_atom_type_description
_atom_type_scat_dispersion_real
_atom_type_scat_dispersion_imag
_atom_type_scat_source
C C 0.0033 0.0016 'International Tables Vol C Tables 4.2.6.8 and 6.1.1.4'
H H 0.0000 0.0000 'International Tables Vol C Tables 4.2.6.8 and 6.1.1.4'
N N 0.0061 0.0033 'International Tables Vol C Tables 4.2.6.8 and 6.1.1.4'
O O 0.0106 0.0060 'International Tables Vol C Tables 4.2.6.8 and 6.1.1.4'

loop_
_geom_angle_atom_site_label_1
_geom_angle_atom_site_label_2
_geom_angle_atom_site_label_3
_geom_angle
_geom_angle_site_symmetry_1
C16 C11 C12 119.72(11) .
C16 C11 C17 119.13(10) .
C12 C11 C17 121.15(10) .
O12 C17 O11 123.78(11) .
O12 C17 C11 122.49(10) .
O11 C17 C11 113.73(9) .
C17 O11 H11 110.7(8) .
C13 C12 C11 118.15(10) .
C13 C12 H12 120.9 .
C11 C12 H12 120.9 .
C14 C13 C12 123.03(11) .
C14 C13 N13 118.90(10) .
C12 C13 N13 118.06(10) .
O13 N13 O14 123.58(10) .
O13 N13 C13 118.00(9) .
O14 N13 C13 118.42(10) .
C13 C14 C15 117.90(11) .
C13 C14 H14 121.1 .
C15 C14 H14 121.1 .
C16 C15 C14 120.67(11) .
C16 C15 H15 119.7 .
C14 C15 H15 119.7 .
C15 C16 C11 120.53(11) .
C15 C16 H16 119.7 .
C11 C16 H16 119.7 .
C23 N21 C22A 117.83(11) 3_656
N22 C22A N21 119.08(15) .
N22 C22A C23 121.04(15) .
N21 C22A C23 119.88(12) .
C22A N22 H22A 121(2) .
C22A N22 H22B 114.0(19) .
H22A N22 H22B 125(3) .
N21 C23 C22A 122.29(12) 3_656
N21 C23 H23 118.9 3_656
C22A C23 H23 118.9 .

loop_
_geom_bond_atom_site_label_1
_geom_bond_atom_site_label_2
_geom_bond_distance
_geom_bond_site_symmetry_2
C11 C16 1.3880(15) .
C11 C12 1.3890(15) .
C11 C17 1.4885(16) .
C17 O12 1.2169(14) .
C17 O11 1.3093(14) .
O11 H11 0.965(17) .
C12 C13 1.3830(15) .
C12 H12 0.9500 .
C13 C14 1.3755(16) .
C13 N13 1.4663(15) .
N13 O13 1.2196(13) .
N13 O14 1.2254(13) .
C14 C15 1.3828(17) .
C14 H14 0.9500 .
C15 C16 1.3785(18) .
C15 H15 0.9500 .
C16 H16 0.9500 .
N21 C23 1.3221(16) 3_656
N21 C22A 1.3474(16) .
C22A N22 1.252(2) .
C22A C23 1.3842(18) .
N22 H22A 0.86(3) .
N22 H22B 0.85(3) .
C23 N21 1.3221(16) 3_656
C23 H23 0.9500 .

loop_
_geom_hbond_atom_site_label_D
_geom_hbond_atom_site_label_H
_geom_hbond_atom_site_label_A
_geom_hbond_distance_DH
_geom_hbond_distance_HA
_geom_hbond_distance_DA
_geom_hbond_angle_DHA
_geom_hbond_site_symmetry_A
O11 H11 N21 0.965(17) 1.660(17) 2.6174(14) 170.7(14) .
N22 H22A O12 0.86(3) 2.12(3) 2.967(2) 167(3) .
N22 H22B O14 0.85(3) 2.22(3) 3.027(2) 158(3) 1_545

loop_
_geom_torsion_atom_site_label_1
_geom_torsion_atom_site_label_2
_geom_torsion_atom_site_label_3
_geom_torsion_atom_site_label_4
_geom_torsion
_geom_torsion_site_symmetry_1
_geom_torsion_site_symmetry_4
C16 C11 C17 O12 7.78(16) . .
C12 C11 C17 O12 -171.62(11) . .
C16 C11 C17 O11 -172.26(9) . .
C12 C11 C17 O11 8.34(15) . .
C16 C11 C12 C13 -1.13(16) . .
C17 C11 C12 C13 178.27(9) . .
C11 C12 C13 C14 1.02(17) . .
C11 C12 C13 N13 -178.18(9) . .
C14 C13 N13 O13 177.91(9) . .
C12 C13 N13 O13 -2.85(15) . .
C14 C13 N13 O14 -2.10(16) . .
C12 C13 N13 O14 177.13(9) . .
C12 C13 C14 C15 -0.50(18) . .
N13 C13 C14 C15 178.69(10) . .
C13 C14 C15 C16 0.10(19) . .
C14 C15 C16 C11 -0.25(19) . .
C12 C11 C16 C15 0.77(17) . .
C17 C11 C16 C15 -178.64(10) . .
C23 N21 C22A N22 179.46(14) 3_656 .
C23 N21 C22A C23 0.15(19) 3_656 .
N22 C22A C23 N21 -179.45(14) . 3_656
N21 C22A C23 N21 -0.2(2) . 3_656
